data_4315986
loop_
_publ_author_name
'Ya-Ching Yang'
'Yi-Chun Lai'
'Joel R. Salazar'
'V\'it\(ezslav Zima'
'Kwang-Hua Lii'
'Sue-Lein Wang'

_publ_section_title
;
 Untypical [VOPO4]-Layer in Vanadyl Phosphates with Variant Interlayer Gap
 of Double-Tiered Template
;
_journal_name_full 'Inorganic Chemistry'
_journal_page_first 6196
_journal_page_last 6202
_journal_paper_doi 10.1021/ic100898g
_journal_volume 49
_journal_year 2010
_chemical_formula_sum 'C6.5 H16 N O5.5 P V'
_chemical_formula_weight 278.11
_chemical_name_systematic
; 
 ? 
;
_space_group_IT_number 14
_symmetry_cell_setting monoclinic
_symmetry_space_group_name_Hall '-P 2ybc'
_symmetry_space_group_name_H-M 'P 1 21/c 1'
_atom_sites_solution_hydrogens geom
_atom_sites_solution_primary direct
_atom_sites_solution_secondary difmap
_audit_creation_method SHELXL-97
_cell_angle_alpha 90.00
_cell_angle_beta 95.3890(10)
_cell_angle_gamma 90.00
_cell_formula_units_Z 8
_cell_length_a 16.6765(4)
_cell_length_b 14.2927(3)
_cell_length_c 9.4120(3)
_cell_measurement_reflns_used 5557
_cell_measurement_temperature 294(2)
_cell_measurement_theta_max 25
_cell_measurement_theta_min 2.5
_cell_volume 2233.46(10)
_computing_cell_refinement 'Bruker SMART'
_computing_data_collection 'Bruker SMART'
_computing_data_reduction 'Bruker SAINT'
_computing_molecular_graphics 'Bruker SHELXTL'
_computing_publication_material 'Bruker SHELXTL'
_computing_structure_refinement 'SHELXL-97 (Sheldrick, 2008)'
_computing_structure_solution 'SHELXS-97 (Sheldrick, 2008)'
_diffrn_ambient_temperature 294(2)
_diffrn_measured_fraction_theta_full 0.999
_diffrn_measured_fraction_theta_max 0.999
_diffrn_measurement_device_type 'CCD area detector'
_diffrn_measurement_method 'phi and omega scans'
_diffrn_radiation_monochromator graphite
_diffrn_radiation_source 'fine-focus sealed tube'
_diffrn_radiation_type MoK\a
_diffrn_radiation_wavelength 0.71073
_diffrn_reflns_av_R_equivalents 0.0548
_diffrn_reflns_av_sigmaI/netI 0.0362
_diffrn_reflns_limit_h_max 22
_diffrn_reflns_limit_h_min -22
_diffrn_reflns_limit_k_max 18
_diffrn_reflns_limit_k_min -19
_diffrn_reflns_limit_l_max 12
_diffrn_reflns_limit_l_min -12
_diffrn_reflns_number 40122
_diffrn_reflns_theta_full 28.29
_diffrn_reflns_theta_max 28.29
_diffrn_reflns_theta_min 2.45
_exptl_absorpt_coefficient_mu 1.036
_exptl_absorpt_correction_T_max 0.948
_exptl_absorpt_correction_T_min 0.772
_exptl_absorpt_correction_type empirical
_exptl_crystal_colour green
_exptl_crystal_density_diffrn 1.654
_exptl_crystal_density_meas ?
_exptl_crystal_density_method 'not measured'
_exptl_crystal_description lamellar
_exptl_crystal_F_000 1152
_exptl_crystal_size_max 0.2
_exptl_crystal_size_mid 0.15
_exptl_crystal_size_min 0.025
_refine_diff_density_max 1.000
_refine_diff_density_min -0.581
_refine_diff_density_rms 0.107
_refine_ls_extinction_method none
_refine_ls_goodness_of_fit_ref 1.060
_refine_ls_hydrogen_treatment constr
_refine_ls_matrix_type full
_refine_ls_number_parameters 275
_refine_ls_number_reflns 5553
_refine_ls_number_restraints 0
_refine_ls_restrained_S_all 1.060
_refine_ls_R_factor_all 0.0524
_refine_ls_R_factor_gt 0.0418
_refine_ls_shift/su_max 0.000
_refine_ls_shift/su_mean 0.000
_refine_ls_structure_factor_coef Fsqd
_refine_ls_weighting_details 'calc w=1/[\s^2^(Fo^2^)+(0.0788P)^2^+0.7847P] where P=(Fo^2^+2Fc^2^)/3'
_refine_ls_weighting_scheme calc
_refine_ls_wR_factor_gt 0.1236
_refine_ls_wR_factor_ref 0.1307
_reflns_number_gt 4458
_reflns_number_total 5553
_reflns_threshold_expression >2sigma(I)
_cod_data_source_file ic100898g_si_002_3.cif
_cod_data_source_block 16905m
_cod_depositor_comments
;
The following automatic conversions were performed:

'_exptl_crystal_density_meas' value 'not measured' was changed to '?'
- the value is perceived as not measured.

Automatic conversion script
Id: cif_fix_values 3008 2015-01-20 13:52:24Z robertas 
;
_cod_original_formula_sum 'C6.50 H16 N O5.50 P V'
_cod_database_code 4315986

loop_
_symmetry_equiv_pos_as_xyz
'x, y, z'
'-x, y+1/2, -z+1/2'
'-x, -y, -z'
'x, -y-1/2, z-1/2'

loop_
_atom_site_label
_atom_site_type_symbol
_atom_site_fract_x
_atom_site_fract_y
_atom_site_fract_z
_atom_site_U_iso_or_equiv
_atom_site_adp_type
_atom_site_occupancy
_atom_site_symmetry_multiplicity
_atom_site_calc_flag
_atom_site_refinement_flags
_atom_site_disorder_assembly
_atom_site_disorder_group
V1 V 0.09457(2) 0.13634(3) 0.45612(4) 0.01785(12) Uani 1 1 d . . .
V2 V -0.09017(2) 0.06049(3) 0.01131(4) 0.01904(12) Uani 1 1 d . . .
P1 P 0.08702(4) 0.15425(4) 0.10847(6) 0.01820(15) Uani 1 1 d . . .
P2 P 0.01334(4) 0.03928(4) 0.72043(6) 0.01924(15) Uani 1 1 d . . .
O1 O -0.00567(12) 0.14637(13) 0.0992(2) 0.0290(4) Uani 1 1 d . . .
O2 O 0.11785(11) 0.17891(12) 0.26194(17) 0.0243(4) Uani 1 1 d . . .
O3 O 0.12435(12) 0.06356(12) 0.0597(2) 0.0306(4) Uani 1 1 d . . .
O4 O 0.11256(11) 0.23215(12) 0.01080(18) 0.0232(4) Uani 1 1 d . . .
O5 O 0.03657(10) 0.12196(12) 0.63015(17) 0.0213(4) Uani 1 1 d . . .
O6 O -0.03805(13) -0.02901(13) 0.62865(19) 0.0343(5) Uani 1 1 d . . .
O7 O -0.03521(14) 0.07929(15) 0.8370(2) 0.0421(6) Uani 1 1 d . . .
O8 O 0.08909(12) -0.00740(15) 0.7923(2) 0.0355(5) Uani 1 1 d . . .
O9 O 0.17999(11) 0.09149(13) 0.5110(2) 0.0301(4) Uani 1 1 d . . .
O10 O -0.16901(12) 0.12268(13) -0.0042(2) 0.0311(4) Uani 1 1 d . . .
O11 O -0.03508(18) 0.2109(2) 0.3610(3) 0.0370(7) Uani 0.720(4) 1 d P . .
O11' O -0.0778(5) 0.2407(5) 0.2873(8) 0.0370(7) Uani 0.280(4) 1 d P . .
N1 N 0.19967(14) 0.34990(15) 0.3061(2) 0.0267(5) Uani 1 1 d . . .
N2 N -0.1401(2) 0.3607(3) 0.0285(6) 0.1006(17) Uani 1 1 d . . .
C1 C 0.2785(2) 0.3359(3) 0.3876(5) 0.0658(12) Uani 1 1 d . . .
C2 C 0.3186(3) 0.4280(4) 0.4216(6) 0.0831(16) Uani 1 1 d . . .
C3 C 0.4035(4) 0.4172(7) 0.5041(10) 0.152(4) Uani 1 1 d . . .
C4 C 0.4562(5) 0.3391(9) 0.4478(14) 0.203(5) Uani 1 1 d . . .
C5 C 0.4081(4) 0.2446(6) 0.4065(9) 0.139(3) Uani 1 1 d . . .
C6 C 0.3244(3) 0.2614(4) 0.3284(7) 0.0963(19) Uani 1 1 d . . .
C7 C -0.2266(2) 0.3474(3) 0.0230(5) 0.0639(12) Uani 1 1 d . . .
C8 C -0.2655(3) 0.3752(4) -0.1198(6) 0.0882(16) Uani 1 1 d . . .
C9 C -0.3575(4) 0.3679(5) -0.1377(8) 0.113(2) Uani 1 1 d . . .
C10 C -0.3987(5) 0.4367(8) -0.0531(13) 0.164(4) Uani 1 1 d . . .
C11 C -0.3999(8) 0.4265(13) 0.0881(18) 0.231(7) Uani 1 1 d . . .
C12 C -0.3424(9) 0.3852(11) 0.1666(15) 0.224(6) Uani 1 1 d . . .
C13 C -0.2585(4) 0.3889(6) 0.1503(6) 0.122(2) Uani 1 1 d . . .
H1A H 0.1824 0.4082 0.2834 0.500 Uiso 1 1 d . . .
H1B H 0.1687 0.3003 0.2785 0.500 Uiso 1 1 d . . .
H2A H -0.1178 0.3832 -0.0481 0.500 Uiso 1 1 d . . .
H2B H -0.1084 0.3466 0.1086 0.500 Uiso 1 1 d . . .
H1C H 0.2657 0.3117 0.4790 0.500 Uiso 1 1 d . . .
H2C H 0.2851 0.4651 0.4780 0.500 Uiso 1 1 d . . .
H2D H 0.3235 0.4615 0.3342 0.500 Uiso 1 1 d . . .
H3B H 0.3969 0.4043 0.6022 0.500 Uiso 1 1 d . . .
H3C H 0.4312 0.4764 0.5010 0.500 Uiso 1 1 d . . .
H4B H 0.5012 0.3265 0.5155 0.500 Uiso 1 1 d . . .
H4C H 0.4791 0.3625 0.3614 0.500 Uiso 1 1 d . . .
H5A H 0.4021 0.2100 0.4930 0.500 Uiso 1 1 d . . .
H5B H 0.4392 0.2055 0.3480 0.500 Uiso 1 1 d . . .
H6B H 0.3307 0.2766 0.2297 0.500 Uiso 1 1 d . . .
H6C H 0.2937 0.2042 0.3272 0.500 Uiso 1 1 d . . .
H7B H -0.2345 0.2805 0.0294 0.500 Uiso 1 1 d . . .
H8B H -0.2438 0.3366 -0.1914 0.500 Uiso 1 1 d . . .
H8C H -0.2504 0.4386 -0.1383 0.500 Uiso 1 1 d . . .
H9B H -0.3727 0.3057 -0.1115 0.500 Uiso 1 1 d . . .
H9C H -0.3759 0.3765 -0.2368 0.500 Uiso 1 1 d . . .
H10C H -0.3497 0.4726 -0.0351 0.500 Uiso 1 1 d . . .
H10B H -0.4246 0.4909 -0.0962 0.500 Uiso 1 1 d . . .
H11A H -0.4493 0.4000 0.1056 0.500 Uiso 1 1 d . . .
H11B H -0.4013 0.4919 0.1253 0.500 Uiso 1 1 d . . .
H12B H -0.3349 0.4384 0.2322 0.500 Uiso 1 1 d . . .
H12A H -0.3573 0.3485 0.2488 0.500 Uiso 1 1 d . . .
H13B H -0.2518 0.3291 0.1987 0.500 Uiso 1 1 d . . .
H13A H -0.2221 0.4161 0.2230 0.500 Uiso 1 1 d . . .

loop_
_atom_site_aniso_label
_atom_site_aniso_U_11
_atom_site_aniso_U_22
_atom_site_aniso_U_33
_atom_site_aniso_U_23
_atom_site_aniso_U_13
_atom_site_aniso_U_12
V1 0.0310(2) 0.0136(2) 0.00897(19) -0.00101(14) 0.00186(15) -0.00161(14)
V2 0.0274(2) 0.0140(2) 0.0163(2) 0.00130(15) 0.00523(16) 0.00163(14)
P1 0.0329(3) 0.0133(3) 0.0087(3) -0.0007(2) 0.0031(2) -0.0037(2)
P2 0.0333(3) 0.0164(3) 0.0082(3) -0.0001(2) 0.0029(2) -0.0058(2)
O1 0.0339(10) 0.0324(11) 0.0202(9) 0.0032(7) -0.0001(7) -0.0082(7)
O2 0.0440(10) 0.0198(9) 0.0089(8) -0.0017(7) 0.0010(7) -0.0080(7)
O3 0.0512(12) 0.0154(9) 0.0267(10) -0.0041(7) 0.0112(9) -0.0003(8)
O4 0.0394(10) 0.0157(9) 0.0158(8) 0.0020(7) 0.0097(7) -0.0005(7)
O5 0.0370(9) 0.0152(8) 0.0123(8) -0.0001(6) 0.0059(7) -0.0038(7)
O6 0.0624(13) 0.0270(10) 0.0132(9) -0.0028(7) 0.0014(8) -0.0219(9)
O7 0.0619(14) 0.0385(12) 0.0305(11) -0.0115(9) 0.0284(10) -0.0184(10)
O8 0.0406(11) 0.0367(12) 0.0281(11) 0.0174(9) -0.0021(8) -0.0061(8)
O9 0.0395(10) 0.0283(10) 0.0222(9) 0.0011(8) 0.0015(8) 0.0092(8)
O10 0.0351(10) 0.0262(10) 0.0315(11) -0.0010(8) 0.0006(8) 0.0076(8)
O11 0.0544(18) 0.0306(15) 0.0271(15) -0.0080(11) 0.0102(12) -0.0055(12)
O11' 0.0544(18) 0.0306(15) 0.0271(15) -0.0080(11) 0.0102(12) -0.0055(12)
N1 0.0317(12) 0.0266(12) 0.0215(11) 0.0023(9) 0.0011(9) -0.0021(8)
N2 0.042(2) 0.125(4) 0.133(4) -0.044(3) -0.002(2) -0.017(2)
C1 0.0419(19) 0.065(3) 0.085(3) -0.025(2) -0.021(2) 0.0103(17)
C2 0.055(2) 0.074(3) 0.116(4) -0.023(3) -0.016(3) -0.022(2)
C3 0.067(4) 0.189(9) 0.194(9) -0.088(7) -0.012(5) -0.028(4)
C4 0.051(4) 0.294(15) 0.257(13) -0.003(10) -0.024(6) 0.005(6)
C5 0.075(4) 0.173(7) 0.163(7) -0.018(6) -0.027(4) 0.064(5)
C6 0.060(3) 0.079(3) 0.147(6) -0.024(3) -0.005(3) 0.033(2)
C7 0.042(2) 0.066(3) 0.082(3) 0.003(2) 0.000(2) 0.0024(17)
C8 0.073(3) 0.129(5) 0.060(3) -0.020(3) -0.004(2) -0.012(3)
C9 0.085(4) 0.122(5) 0.123(6) -0.020(4) -0.034(4) -0.003(4)
C10 0.098(6) 0.214(11) 0.181(10) -0.018(9) 0.019(6) 0.058(6)
C11 0.150(10) 0.34(2) 0.211(15) 0.082(14) 0.061(11) 0.078(11)
C12 0.214(14) 0.303(16) 0.174(12) 0.057(10) 0.114(10) 0.090(12)
C13 0.106(5) 0.208(8) 0.053(3) -0.001(4) 0.016(3) -0.005(5)

loop_
_atom_type_symbol
_atom_type_description
_atom_type_scat_dispersion_real
_atom_type_scat_dispersion_imag
_atom_type_scat_source
C C 0.0033 0.0016 'International Tables Vol C Tables 4.2.6.8 and 6.1.1.4'
H H 0.0000 0.0000 'International Tables Vol C Tables 4.2.6.8 and 6.1.1.4'
N N 0.0061 0.0033 'International Tables Vol C Tables 4.2.6.8 and 6.1.1.4'
O O 0.0106 0.0060 'International Tables Vol C Tables 4.2.6.8 and 6.1.1.4'
P P 0.1023 0.0942 'International Tables Vol C Tables 4.2.6.8 and 6.1.1.4'
V V 0.3005 0.5294 'International Tables Vol C Tables 4.2.6.8 and 6.1.1.4'

loop_
_geom_angle_atom_site_label_1
_geom_angle_atom_site_label_2
_geom_angle_atom_site_label_3
_geom_angle
_geom_angle_site_symmetry_1
_geom_angle_site_symmetry_3
_geom_angle_publ_flag
O9 V1 O6 101.53(10) . 3_556 ?
O9 V1 O4 100.90(9) . 4_566 ?
O6 V1 O4 157.51(9) 3_556 4_566 ?
O9 V1 O5 100.35(9) . . ?
O6 V1 O5 90.11(8) 3_556 . ?
O4 V1 O5 87.55(7) 4_566 . ?
O9 V1 O2 99.97(9) . . ?
O6 V1 O2 89.61(7) 3_556 . ?
O4 V1 O2 84.85(7) 4_566 . ?
O5 V1 O2 159.31(8) . . ?
O10 V2 O3 105.32(10) . 3 ?
O10 V2 O7 107.09(10) . 1_554 ?
O3 V2 O7 89.01(8) 3 1_554 ?
O10 V2 O1 103.99(10) . . ?
O3 V2 O1 150.65(9) 3 . ?
O7 V2 O1 84.00(8) 1_554 . ?
O10 V2 O8 103.54(10) . 3_556 ?
O3 V2 O8 87.07(8) 3 3_556 ?
O7 V2 O8 149.06(10) 1_554 3_556 ?
O1 V2 O8 84.55(8) . 3_556 ?
O3 P1 O2 111.69(11) . . ?
O3 P1 O4 107.02(10) . . ?
O2 P1 O4 108.19(10) . . ?
O3 P1 O1 110.81(11) . . ?
O2 P1 O1 108.43(11) . . ?
O4 P1 O1 110.68(10) . . ?
O6 P2 O5 109.93(10) . . ?
O6 P2 O8 111.77(12) . . ?
O5 P2 O8 110.00(10) . . ?
O6 P2 O7 109.86(12) . . ?
O5 P2 O7 106.75(11) . . ?
O8 P2 O7 108.39(13) . . ?
P1 O1 V2 137.28(12) . . ?
P1 O2 V1 135.81(11) . . ?
P1 O3 V2 139.15(13) . 3 ?
P1 O4 V1 144.07(11) . 4_565 ?
P2 O5 V1 134.96(11) . . ?
P2 O6 V1 167.05(14) . 3_556 ?
P2 O7 V2 149.58(15) . 1_556 ?
P2 O8 V2 120.72(12) . 3_556 ?
C1 N1 H1A 119.9 . . ?
C1 N1 H1B 120.2 . . ?
H1A N1 H1B 119.8 . . ?
C7 N2 H2A 120.1 . . ?
C7 N2 H2B 120.2 . . ?
H2A N2 H2B 119.7 . . ?
C6 C1 N1 112.2(4) . . ?
C6 C1 C2 119.0(4) . . ?
N1 C1 C2 110.6(3) . . ?
C6 C1 H1C 104.3 . . ?
N1 C1 H1C 104.6 . . ?
C2 C1 H1C 104.8 . . ?
C1 C2 C3 112.7(5) . . ?
C1 C2 H2C 109.2 . . ?
C3 C2 H2C 109.1 . . ?
C1 C2 H2D 109.0 . . ?
C3 C2 H2D 109.4 . . ?
H2C C2 H2D 107.3 . . ?
C4 C3 C2 114.9(6) . . ?
C4 C3 H3B 108.2 . . ?
C2 C3 H3B 108.6 . . ?
C4 C3 H3C 109.4 . . ?
C2 C3 H3C 108.2 . . ?
H3B C3 H3C 107.3 . . ?
C3 C4 C5 113.9(6) . . ?
C3 C4 H4B 110.2 . . ?
C5 C4 H4B 110.3 . . ?
C3 C4 H4C 108.3 . . ?
C5 C4 H4C 108.0 . . ?
H4B C4 H4C 105.8 . . ?
C6 C5 C4 113.4(6) . . ?
C6 C5 H5A 108.8 . . ?
C4 C5 H5A 108.5 . . ?
C6 C5 H5B 109.2 . . ?
C4 C5 H5B 110.0 . . ?
H5A C5 H5B 106.7 . . ?
C1 C6 C5 114.8(5) . . ?
C1 C6 H6B 108.1 . . ?
C5 C6 H6B 108.6 . . ?
C1 C6 H6C 109.1 . . ?
C5 C6 H6C 109.4 . . ?
H6B C6 H6C 106.6 . . ?
N2 C7 C13 110.5(4) . . ?
N2 C7 C8 110.1(4) . . ?
C13 C7 C8 117.7(5) . . ?
N2 C7 H7B 105.5 . . ?
C13 C7 H7B 106.5 . . ?
C8 C7 H7B 105.6 . . ?
C7 C8 C9 115.3(5) . . ?
C7 C8 H8B 108.5 . . ?
C9 C8 H8B 108.7 . . ?
C7 C8 H8C 108.4 . . ?
C9 C8 H8C 108.7 . . ?
H8B C8 H8C 106.9 . . ?
C10 C9 C8 114.1(6) . . ?
C10 C9 H9B 109.3 . . ?
C8 C9 H9B 108.6 . . ?
C10 C9 H9C 108.5 . . ?
C8 C9 H9C 108.9 . . ?
H9B C9 H9C 107.4 . . ?
C11 C10 C9 121.0(11) . . ?
C11 C10 H10C 88.5 . . ?
C9 C10 H10C 91.1 . . ?
C11 C10 H10B 117.4 . . ?
C9 C10 H10B 121.6 . . ?
H10C C10 H10B 89.1 . . ?
C12 C11 C10 122.4(13) . . ?
C12 C11 H11A 109.4 . . ?
C10 C11 H11A 108.3 . . ?
C12 C11 H11B 105.5 . . ?
C10 C11 H11B 104.4 . . ?
H11A C11 H11B 105.4 . . ?
C11 C12 C13 127.1(12) . . ?
C11 C12 H12B 92.8 . . ?
C13 C12 H12B 88.3 . . ?
C11 C12 H12A 117.5 . . ?
C13 C12 H12A 115.3 . . ?
H12B C12 H12A 86.8 . . ?
C12 C13 C7 120.3(8) . . ?
C12 C13 H13B 89.2 . . ?
C7 C13 H13B 89.6 . . ?
C12 C13 H13A 120.2 . . ?
C7 C13 H13A 119.5 . . ?
H13B C13 H13A 89.2 . . ?

loop_
_geom_bond_atom_site_label_1
_geom_bond_atom_site_label_2
_geom_bond_distance
_geom_bond_site_symmetry_2
_geom_bond_publ_flag
V1 O9 1.6026(18) . ?
V1 O6 1.9331(18) 3_556 ?
V1 O4 1.9645(17) 4_566 ?
V1 O5 1.9896(16) . ?
V1 O2 1.9986(17) . ?
V2 O10 1.5824(19) . ?
V2 O3 1.9602(18) 3 ?
V2 O7 1.9713(19) 1_554 ?
V2 O1 1.9896(19) . ?
V2 O8 1.9962(19) 3_556 ?
P1 O3 1.5273(19) . ?
P1 O2 1.5283(17) . ?
P1 O4 1.5295(17) . ?
P1 O1 1.544(2) . ?
P2 O6 1.5148(18) . ?
P2 O5 1.5265(17) . ?
P2 O8 1.529(2) . ?
P2 O7 1.534(2) . ?
O3 V2 1.9603(18) 3 ?
O4 V1 1.9644(17) 4_565 ?
O6 V1 1.9331(18) 3_556 ?
O7 V2 1.9712(19) 1_556 ?
O8 V2 1.9962(19) 3_556 ?
O11 O11' 1.038(8) . ?
N1 C1 1.471(4) . ?
N1 H1A 0.9007 . ?
N1 H1B 0.9008 . ?
N2 C7 1.451(5) . ?
N2 H2A 0.9013 . ?
N2 H2B 0.9016 . ?
C1 C6 1.454(6) . ?
C1 C2 1.498(6) . ?
C1 H1C 0.9686 . ?
C2 C3 1.557(8) . ?
C2 H2C 0.9656 . ?
C2 H2D 0.9606 . ?
C3 C4 1.545(14) . ?
C3 H3B 0.9582 . ?
C3 H3C 0.9655 . ?
C4 C5 1.600(13) . ?
C4 H4B 0.9550 . ?
C4 H4C 0.9891 . ?
C5 C6 1.535(7) . ?
C5 H5A 0.9656 . ?
C5 H5B 0.9680 . ?
C6 H6B 0.9698 . ?
C6 H6C 0.9633 . ?
C7 C13 1.479(8) . ?
C7 C8 1.489(7) . ?
C7 H7B 0.9682 . ?
C8 C9 1.532(8) . ?
C8 H8B 0.9674 . ?
C8 H8C 0.9605 . ?
C9 C10 1.475(11) . ?
C9 H9B 0.9633 . ?
C9 H9C 0.9615 . ?
C10 C11 1.338(14) . ?
C10 H10C 0.9672 . ?
C10 H10B 0.9581 . ?
C11 C12 1.297(15) . ?
C11 H11A 0.9358 . ?
C11 H11B 0.9996 . ?
C12 C13 1.423(14) . ?
C12 H12B 0.9799 . ?
C12 H12A 0.9856 . ?
C13 H13B 0.9705 . ?
C13 H13A 0.9535 . ?
